data_4085642
loop_
_publ_author_name
'Espina, Manuela'
'Rivilla, Ivan'
'Conde, Ana'
'D\'iaz-Requejo, M. Mar'
'P\'erez, Pedro J.'
'\'Alvarez, Eleuterio'
'Fern\'andez, Rosario'
'Lassaletta, Jos\'e M.'

_publ_section_title
;
 Chiral, Sterically Demanding N-Heterocyclic Carbenes Fused into a
 Heterobiaryl Skeleton: Design, Synthesis, and Structural Analysis
;
_journal_name_full Organometallics
_journal_page_first 150320082744001
_journal_paper_doi 10.1021/acs.organomet.5b00046
_journal_year 2015
_chemical_formula_moiety 'C32 H42 Au Cl N2'
_chemical_formula_sum 'C32 H42 Au Cl N2'
_chemical_formula_weight 687.09
_chemical_name_systematic
; 
 ? 
;
_space_group_IT_number 14
_symmetry_cell_setting monoclinic
_symmetry_space_group_name_Hall '-P 2ybc'
_symmetry_space_group_name_H-M 'P 1 21/c 1'
_atom_sites_solution_hydrogens geom
_atom_sites_solution_primary direct
_atom_sites_solution_secondary difmap
_audit_creation_method SHELXL-97
_cell_angle_alpha 90.00
_cell_angle_beta 118.173(2)
_cell_angle_gamma 90.00
_cell_formula_units_Z 4
_cell_length_a 13.7365(8)
_cell_length_b 17.7992(7)
_cell_length_c 13.0475(5)
_cell_measurement_reflns_used 6030
_cell_measurement_temperature 173(2)
_cell_measurement_theta_max 23.78
_cell_measurement_theta_min 2.89
_cell_volume 2812.2(2)
_computing_cell_refinement 'APEX2 Software Suite (Bruker, 2007)'
_computing_data_collection 'APEX2 Software Suite (Bruker, 2007)'
_computing_data_reduction 'APEX2 Software Suite (Bruker, 2007)'
_computing_molecular_graphics 'SHELXTL (Sheldrick, 2008)'
_computing_publication_material 'SHELXTL and publCIF (Westrip, 2010)'
_computing_structure_refinement 'SHELXL97 (Sheldrick, 2008)'
_computing_structure_solution 'SIR2002 (Burla et al., 2003)'
_diffrn_ambient_temperature 173(2)
_diffrn_detector_area_resol_mean 8.26
_diffrn_measured_fraction_theta_full 0.998
_diffrn_measured_fraction_theta_max 0.998
_diffrn_measurement_device_type
;
 Bruker-Nonius X8kappa APEX II CCD area detector
;
_diffrn_measurement_method 'phi and omega scans with narrow frames'
_diffrn_radiation_monochromator graphite
_diffrn_radiation_source 'fine-focus sealed tube'
_diffrn_radiation_type MoK\a
_diffrn_radiation_wavelength 0.71073
_diffrn_reflns_av_R_equivalents 0.1190
_diffrn_reflns_av_sigmaI/netI 0.1205
_diffrn_reflns_limit_h_max 16
_diffrn_reflns_limit_h_min -16
_diffrn_reflns_limit_k_max 21
_diffrn_reflns_limit_k_min -21
_diffrn_reflns_limit_l_max 15
_diffrn_reflns_limit_l_min -15
_diffrn_reflns_number 39268
_diffrn_reflns_theta_full 25.25
_diffrn_reflns_theta_max 25.25
_diffrn_reflns_theta_min 2.03
_diffrn_standards_decay_% 0
_exptl_absorpt_coefficient_mu 5.350
_exptl_absorpt_correction_T_max 0.7648
_exptl_absorpt_correction_T_min 0.7328
_exptl_absorpt_correction_type multi-scan
_exptl_absorpt_process_details
;
 program SADABS, Bruker (2001).
;
_exptl_crystal_colour colourless
_exptl_crystal_density_diffrn 1.623
_exptl_crystal_density_method 'not measured'
_exptl_crystal_description needle
_exptl_crystal_F_000 1376
_exptl_crystal_size_max 0.10
_exptl_crystal_size_mid 0.05
_exptl_crystal_size_min 0.05
_refine_diff_density_max 1.056
_refine_diff_density_min -1.051
_refine_diff_density_rms 0.130
_refine_ls_extinction_method none
_refine_ls_goodness_of_fit_ref 1.068
_refine_ls_hydrogen_treatment constr
_refine_ls_matrix_type full
_refine_ls_number_parameters 331
_refine_ls_number_reflns 4958
_refine_ls_number_restraints 0
_refine_ls_restrained_S_all 1.044
_refine_ls_R_factor_all 0.0686
_refine_ls_R_factor_gt 0.0330
_refine_ls_shift/su_max 0.000
_refine_ls_shift/su_mean 0.000
_refine_ls_structure_factor_coef Fsqd
_refine_ls_weighting_details 'calc w=1/[\s^2^(Fo^2^)+(0.0096P)^2^+0.0000P] where P=(Fo^2^+2Fc^2^)/3'
_refine_ls_weighting_scheme calc
_refine_ls_wR_factor_gt 0.0478
_refine_ls_wR_factor_ref 0.0502
_reflns_number_gt 2985
_reflns_number_total 4958
_reflns_threshold_expression >2sigma(I)
_cod_data_source_file om5b00046_si_001.cif
_cod_data_source_block 15
_cod_depositor_comments
;
The following automatic conversions were performed:

'_symmetry_cell_setting' value 'Monoclinic' changed to 'monoclinic'
according to
/usr/data/users/saulius/crontab/automatic-downloads/rss-feeds/ACS/lib/dictionaries/cif_core.dic
dictionary named 'cif_core.dic' version 2.4.2 from 2011-04-26.

Automatic conversion script
Id: cif_fix_values 3105 2015-03-04 15:46:00Z robertas 
;
_cod_original_sg_symbol_H-M 'P 21/c'
_cod_database_code 4085642

loop_
_symmetry_equiv_pos_as_xyz
'x, y, z'
'-x, y+1/2, -z+1/2'
'-x, -y, -z'
'x, -y-1/2, z-1/2'

loop_
_atom_site_label
_atom_site_type_symbol
_atom_site_fract_x
_atom_site_fract_y
_atom_site_fract_z
_atom_site_U_iso_or_equiv
_atom_site_adp_type
_atom_site_occupancy
_atom_site_symmetry_multiplicity
_atom_site_calc_flag
_atom_site_refinement_flags
Au1 Au 0.24651(2) 0.108664(11) 0.205835(19) 0.02187(7) Uani 1 1 d .
Cl1 Cl 0.22520(15) 0.04290(7) 0.34306(12) 0.0392(4) Uani 1 1 d .
N1 N 0.3401(4) 0.1579(2) 0.0497(3) 0.0163(10) Uani 1 1 d .
N2 N 0.2217(4) 0.2390(2) 0.0457(3) 0.0178(11) Uani 1 1 d .
C1 C 0.2653(4) 0.1707(3) 0.0908(4) 0.0186(12) Uani 1 1 d .
C2 C 0.2687(5) 0.2704(3) -0.0161(4) 0.0196(13) Uani 1 1 d .
H2 H 0.2513 0.3182 -0.0528 0.024 Uiso 1 1 calc R
C3 C 0.3440(5) 0.2217(3) -0.0158(4) 0.0180(13) Uani 1 1 d .
C4 C 0.4194(4) 0.2209(3) -0.0615(4) 0.0198(13) Uani 1 1 d .
H4 H 0.4249 0.2632 -0.1030 0.024 Uiso 1 1 calc R
C5 C 0.4824(5) 0.1609(3) -0.0461(4) 0.0246(14) Uani 1 1 d .
H5 H 0.5329 0.1601 -0.0767 0.029 Uiso 1 1 calc R
C6 C 0.4739(4) 0.0986(3) 0.0158(4) 0.0214(13) Uani 1 1 d .
H6 H 0.5205 0.0567 0.0259 0.026 Uiso 1 1 calc R
C7 C 0.4043(4) 0.0942(3) 0.0617(4) 0.0184(12) Uani 1 1 d .
C8 C 0.3914(4) 0.0257(3) 0.1210(4) 0.0183(13) Uani 1 1 d .
C9 C 0.3011(4) -0.0233(3) 0.0642(4) 0.0191(13) Uani 1 1 d .
C10 C 0.2945(4) -0.0862(2) 0.1222(4) 0.0221(14) Uani 1 1 d .
H10 H 0.2338 -0.1194 0.0836 0.027 Uiso 1 1 calc R
C11 C 0.3736(4) -0.1027(3) 0.2349(4) 0.0217(12) Uani 1 1 d .
C12 C 0.4619(4) -0.0545(3) 0.2882(4) 0.0210(13) Uani 1 1 d .
H12 H 0.5171 -0.0659 0.3649 0.025 Uiso 1 1 calc R
C13 C 0.4742(4) 0.0089(3) 0.2364(4) 0.0206(13) Uani 1 1 d .
C14 C 0.2116(5) -0.0103(3) -0.0617(4) 0.0229(14) Uani 1 1 d .
H14 H 0.2314 0.0359 -0.0914 0.027 Uiso 1 1 calc R
C15 C 0.0982(5) 0.0021(3) -0.0691(5) 0.0378(17) Uani 1 1 d .
H15A H 0.0745 -0.0441 -0.0466 0.057 Uiso 1 1 calc R
H15B H 0.0446 0.0155 -0.1489 0.057 Uiso 1 1 calc R
H15C H 0.1030 0.0429 -0.0164 0.057 Uiso 1 1 calc R
C16 C 0.2042(5) -0.0760(3) -0.1406(4) 0.0332(16) Uani 1 1 d .
H16A H 0.1871 -0.1222 -0.1116 0.050 Uiso 1 1 calc R
H16B H 0.2749 -0.0818 -0.1411 0.050 Uiso 1 1 calc R
H16C H 0.1458 -0.0661 -0.2199 0.050 Uiso 1 1 calc R
C17 C 0.3640(5) -0.1726(3) 0.2955(4) 0.0238(14) Uani 1 1 d .
H17 H 0.4222 -0.1688 0.3785 0.029 Uiso 1 1 calc R
C18 C 0.2557(5) -0.1785(3) 0.2962(5) 0.0358(14) Uani 1 1 d .
H18A H 0.2400 -0.1311 0.3237 0.054 Uiso 1 1 calc R
H18B H 0.2591 -0.2194 0.3481 0.054 Uiso 1 1 calc R
H18C H 0.1970 -0.1889 0.2173 0.054 Uiso 1 1 calc R
C19 C 0.3891(5) -0.2422(3) 0.2469(4) 0.0328(16) Uani 1 1 d .
H19A H 0.3373 -0.2461 0.1637 0.049 Uiso 1 1 calc R
H19B H 0.3816 -0.2865 0.2873 0.049 Uiso 1 1 calc R
H19C H 0.4647 -0.2394 0.2582 0.049 Uiso 1 1 calc R
C20 C 0.5737(5) 0.0568(3) 0.3015(4) 0.0274(15) Uani 1 1 d .
H20 H 0.5699 0.0994 0.2497 0.033 Uiso 1 1 calc R
C21 C 0.5741(5) 0.0899(3) 0.4093(4) 0.0415(18) Uani 1 1 d .
H21A H 0.5054 0.1177 0.3865 0.062 Uiso 1 1 calc R
H21B H 0.6371 0.1240 0.4480 0.062 Uiso 1 1 calc R
H21C H 0.5801 0.0493 0.4626 0.062 Uiso 1 1 calc R
C22 C 0.6789(5) 0.0134(3) 0.3326(5) 0.0428(18) Uani 1 1 d .
H22A H 0.6871 -0.0267 0.3875 0.064 Uiso 1 1 calc R
H22B H 0.7424 0.0475 0.3685 0.064 Uiso 1 1 calc R
H22C H 0.6754 -0.0085 0.2620 0.064 Uiso 1 1 calc R
C23 C 0.1310(5) 0.2766(3) 0.0625(4) 0.0183(13) Uani 1 1 d .
C24 C 0.0922(5) 0.3481(3) -0.0105(4) 0.0258(14) Uani 1 1 d .
H24A H 0.0626 0.3355 -0.0939 0.031 Uiso 1 1 calc R
H24B H 0.1552 0.3828 0.0118 0.031 Uiso 1 1 calc R
C25 C 0.0020(4) 0.3861(3) 0.0092(4) 0.0254(13) Uani 1 1 d .
H25 H -0.0237 0.4328 -0.0388 0.030 Uiso 1 1 calc R
C26 C -0.0958(5) 0.3320(3) -0.0256(4) 0.0330(16) Uani 1 1 d .
H26A H -0.1536 0.3560 -0.0118 0.040 Uiso 1 1 calc R
H26B H -0.1283 0.3197 -0.1093 0.040 Uiso 1 1 calc R
C27 C -0.0551(5) 0.2604(3) 0.0467(5) 0.0288(14) Uani 1 1 d .
H27 H -0.1184 0.2250 0.0243 0.035 Uiso 1 1 calc R
C28 C 0.0345(5) 0.2226(3) 0.0256(4) 0.0245(14) Uani 1 1 d .
H28A H 0.0595 0.1756 0.0713 0.029 Uiso 1 1 calc R
H28B H 0.0044 0.2099 -0.0577 0.029 Uiso 1 1 calc R
C29 C 0.1788(5) 0.2974(3) 0.1915(4) 0.0230(13) Uani 1 1 d .
H29A H 0.2059 0.2516 0.2400 0.028 Uiso 1 1 calc R
H29B H 0.2417 0.3323 0.2141 0.028 Uiso 1 1 calc R
C30 C 0.0886(5) 0.3347(3) 0.2108(5) 0.0306(15) Uani 1 1 d .
H30 H 0.1186 0.3478 0.2949 0.037 Uiso 1 1 calc R
C31 C 0.0486(5) 0.4060(3) 0.1370(4) 0.0276(15) Uani 1 1 d .
H31A H -0.0090 0.4307 0.1502 0.033 Uiso 1 1 calc R
H31B H 0.1110 0.4416 0.1600 0.033 Uiso 1 1 calc R
C32 C -0.0072(5) 0.2801(3) 0.1748(5) 0.0320(15) Uani 1 1 d .
H32A H -0.0652 0.3031 0.1891 0.038 Uiso 1 1 calc R
H32B H 0.0188 0.2338 0.2221 0.038 Uiso 1 1 calc R

loop_
_atom_site_aniso_label
_atom_site_aniso_U_11
_atom_site_aniso_U_22
_atom_site_aniso_U_33
_atom_site_aniso_U_23
_atom_site_aniso_U_13
_atom_site_aniso_U_12
Au1 0.02861(12) 0.01862(10) 0.02376(11) 0.00394(14) 0.01677(9) 0.00440(14)
Cl1 0.0696(13) 0.0268(8) 0.0384(9) 0.0078(7) 0.0395(9) 0.0053(8)
N1 0.024(3) 0.012(2) 0.018(2) -0.0035(19) 0.014(2) -0.0019(19)
N2 0.018(3) 0.018(2) 0.017(2) 0.0001(19) 0.009(2) 0.000(2)
C1 0.020(3) 0.016(3) 0.013(3) 0.000(2) 0.002(2) 0.004(2)
C2 0.023(4) 0.019(3) 0.016(3) 0.002(2) 0.009(3) 0.004(3)
C3 0.014(3) 0.023(3) 0.012(3) 0.002(2) 0.002(2) 0.001(2)
C4 0.021(4) 0.023(3) 0.018(3) 0.004(2) 0.011(3) -0.003(2)
C5 0.025(4) 0.027(3) 0.029(3) -0.005(3) 0.018(3) -0.005(3)
C6 0.028(3) 0.016(3) 0.024(3) -0.005(2) 0.015(3) -0.001(3)
C7 0.016(3) 0.014(3) 0.021(3) -0.001(2) 0.005(2) 0.001(2)
C8 0.024(3) 0.012(3) 0.026(3) -0.002(2) 0.017(2) 0.002(2)
C9 0.018(3) 0.016(3) 0.024(3) 0.005(2) 0.011(2) 0.003(2)
C10 0.026(3) 0.023(3) 0.019(3) -0.003(2) 0.012(3) -0.009(2)
C11 0.027(3) 0.019(3) 0.024(3) 0.004(3) 0.016(2) 0.002(3)
C12 0.021(3) 0.022(3) 0.020(3) 0.001(2) 0.010(3) 0.003(2)
C13 0.020(3) 0.017(3) 0.024(3) 0.001(2) 0.010(2) 0.005(2)
C14 0.020(3) 0.019(3) 0.025(3) 0.007(2) 0.008(3) -0.007(3)
C15 0.028(4) 0.050(4) 0.030(4) 0.005(3) 0.008(3) 0.004(3)
C16 0.033(4) 0.043(4) 0.022(3) -0.006(3) 0.011(3) -0.004(3)
C17 0.031(4) 0.015(3) 0.024(3) 0.002(2) 0.012(3) 0.001(3)
C18 0.034(4) 0.042(3) 0.037(3) 0.003(3) 0.022(3) -0.007(4)
C19 0.043(4) 0.025(3) 0.036(4) 0.011(3) 0.023(3) 0.003(3)
C20 0.030(4) 0.023(3) 0.024(3) -0.005(3) 0.009(3) -0.008(3)
C21 0.039(4) 0.029(4) 0.047(4) -0.011(3) 0.012(3) -0.005(3)
C22 0.028(4) 0.064(5) 0.033(4) -0.004(3) 0.011(3) -0.006(3)
C23 0.017(3) 0.022(3) 0.019(3) 0.004(2) 0.011(3) 0.001(2)
C24 0.028(4) 0.024(3) 0.025(3) 0.002(2) 0.012(3) 0.009(3)
C25 0.025(3) 0.019(3) 0.030(3) 0.007(3) 0.011(3) 0.004(3)
C26 0.021(3) 0.029(3) 0.037(3) -0.002(3) 0.004(3) 0.002(3)
C27 0.018(3) 0.023(3) 0.046(4) 0.005(3) 0.015(3) -0.003(3)
C28 0.024(3) 0.024(3) 0.024(3) 0.002(2) 0.011(3) -0.002(2)
C29 0.025(3) 0.019(3) 0.028(3) 0.001(2) 0.015(3) 0.001(2)
C30 0.037(4) 0.027(3) 0.026(3) -0.005(3) 0.014(3) 0.009(3)
C31 0.024(3) 0.026(3) 0.034(3) -0.006(3) 0.015(3) 0.007(3)
C32 0.032(4) 0.034(3) 0.042(3) 0.016(3) 0.028(3) 0.013(3)

loop_
_atom_type_symbol
_atom_type_description
_atom_type_scat_dispersion_real
_atom_type_scat_dispersion_imag
_atom_type_scat_source
C C 0.0033 0.0016 'International Tables Vol C Tables 4.2.6.8 and 6.1.1.4'
H H 0.0000 0.0000 'International Tables Vol C Tables 4.2.6.8 and 6.1.1.4'
N N 0.0061 0.0033 'International Tables Vol C Tables 4.2.6.8 and 6.1.1.4'
Cl Cl 0.1484 0.1585 'International Tables Vol C Tables 4.2.6.8 and 6.1.1.4'
Au Au -2.0133 8.8022 'International Tables Vol C Tables 4.2.6.8 and 6.1.1.4'

loop_
_geom_angle_atom_site_label_1
_geom_angle_atom_site_label_2
_geom_angle_atom_site_label_3
_geom_angle
C1 Au1 Cl1 177.03(14)
C1 N1 C7 129.3(4)
C1 N1 C3 110.1(4)
C7 N1 C3 120.6(5)
C1 N2 C2 112.7(5)
C1 N2 C23 123.7(5)
C2 N2 C23 123.5(4)
N2 C1 N1 103.6(4)
N2 C1 Au1 129.7(4)
N1 C1 Au1 126.1(4)
C3 C2 N2 108.1(5)
C3 C2 H2 126.0
N2 C2 H2 126.0
C2 C3 C4 135.8(5)
C2 C3 N1 105.4(5)
C4 C3 N1 118.8(5)
C5 C4 C3 119.8(5)
C5 C4 H4 120.1
C3 C4 H4 120.1
C4 C5 C6 119.7(6)
C4 C5 H5 120.1
C6 C5 H5 120.1
C7 C6 C5 124.6(5)
C7 C6 H6 117.7
C5 C6 H6 117.7
C6 C7 N1 116.4(5)
C6 C7 C8 123.9(5)
N1 C7 C8 119.7(5)
C9 C8 C13 119.4(5)
C9 C8 C7 121.5(4)
C13 C8 C7 119.1(4)
C10 C9 C8 119.0(5)
C10 C9 C14 118.9(4)
C8 C9 C14 122.1(4)
C9 C10 C11 122.2(5)
C9 C10 H10 118.9
C11 C10 H10 118.9
C12 C11 C10 117.8(5)
C12 C11 C17 121.5(4)
C10 C11 C17 120.7(5)
C13 C12 C11 123.4(5)
C13 C12 H12 118.3
C11 C12 H12 118.3
C12 C13 C8 118.2(5)
C12 C13 C20 119.0(5)
C8 C13 C20 122.8(5)
C16 C14 C15 109.0(5)
C16 C14 C9 111.7(4)
C15 C14 C9 111.4(5)
C16 C14 H14 108.2
C15 C14 H14 108.2
C9 C14 H14 108.2
C14 C15 H15A 109.5
C14 C15 H15B 109.5
H15A C15 H15B 109.5
C14 C15 H15C 109.5
H15A C15 H15C 109.5
H15B C15 H15C 109.5
C14 C16 H16A 109.5
C14 C16 H16B 109.5
H16A C16 H16B 109.5
C14 C16 H16C 109.5
H16A C16 H16C 109.5
H16B C16 H16C 109.5
C18 C17 C19 111.8(5)
C18 C17 C11 113.1(5)
C19 C17 C11 111.3(5)
C18 C17 H17 106.7
C19 C17 H17 106.7
C11 C17 H17 106.7
C17 C18 H18A 109.5
C17 C18 H18B 109.5
H18A C18 H18B 109.5
C17 C18 H18C 109.5
H18A C18 H18C 109.5
H18B C18 H18C 109.5
C17 C19 H19A 109.5
C17 C19 H19B 109.5
H19A C19 H19B 109.5
C17 C19 H19C 109.5
H19A C19 H19C 109.5
H19B C19 H19C 109.5
C13 C20 C22 111.3(4)
C13 C20 C21 110.5(5)
C22 C20 C21 111.3(5)
C13 C20 H20 107.9
C22 C20 H20 107.9
C21 C20 H20 107.9
C20 C21 H21A 109.5
C20 C21 H21B 109.5
H21A C21 H21B 109.5
C20 C21 H21C 109.5
H21A C21 H21C 109.5
H21B C21 H21C 109.5
C20 C22 H22A 109.5
C20 C22 H22B 109.5
H22A C22 H22B 109.5
C20 C22 H22C 109.5
H22A C22 H22C 109.5
H22B C22 H22C 109.5
N2 C23 C28 109.2(4)
N2 C23 C24 110.2(4)
C28 C23 C24 109.5(4)
N2 C23 C29 108.0(4)
C28 C23 C29 111.0(5)
C24 C23 C29 109.0(4)
C23 C24 C25 109.5(5)
C23 C24 H24A 109.8
C25 C24 H24A 109.8
C23 C24 H24B 109.8
C25 C24 H24B 109.8
H24A C24 H24B 108.2
C31 C25 C24 109.4(4)
C31 C25 C26 109.1(5)
C24 C25 C26 109.6(5)
C31 C25 H25 109.6
C24 C25 H25 109.6
C26 C25 H25 109.6
C27 C26 C25 109.0(4)
C27 C26 H26A 109.9
C25 C26 H26A 109.9
C27 C26 H26B 109.9
C25 C26 H26B 109.9
H26A C26 H26B 108.3
C32 C27 C26 109.2(4)
C32 C27 C28 109.3(5)
C26 C27 C28 110.3(5)
C32 C27 H27 109.4
C26 C27 H27 109.4
C28 C27 H27 109.4
C23 C28 C27 108.6(4)
C23 C28 H28A 110.0
C27 C28 H28A 110.0
C23 C28 H28B 110.0
C27 C28 H28B 110.0
H28A C28 H28B 108.4
C30 C29 C23 109.0(4)
C30 C29 H29A 109.9
C23 C29 H29A 109.9
C30 C29 H29B 109.9
C23 C29 H29B 109.9
H29A C29 H29B 108.3
C32 C30 C29 108.8(4)
C32 C30 C31 109.5(5)
C29 C30 C31 109.5(5)
C32 C30 H30 109.7
C29 C30 H30 109.7
C31 C30 H30 109.7
C25 C31 C30 109.7(4)
C25 C31 H31A 109.7
C30 C31 H31A 109.7
C25 C31 H31B 109.7
C30 C31 H31B 109.7
H31A C31 H31B 108.2
C30 C32 C27 110.5(5)
C30 C32 H32A 109.5
C27 C32 H32A 109.5
C30 C32 H32B 109.5
C27 C32 H32B 109.5
H32A C32 H32B 108.1

loop_
_geom_bond_atom_site_label_1
_geom_bond_atom_site_label_2
_geom_bond_distance
Au1 C1 1.976(5)
Au1 Cl1 2.2708(15)
N1 C1 1.384(7)
N1 C7 1.400(6)
N1 C3 1.437(6)
N2 C1 1.359(6)
N2 C2 1.369(7)
N2 C23 1.519(7)
C2 C3 1.348(7)
C2 H2 0.9500
C3 C4 1.419(7)
C4 C5 1.329(7)
C4 H4 0.9500
C5 C6 1.410(7)
C5 H5 0.9500
C6 C7 1.349(7)
C6 H6 0.9500
C7 C8 1.498(7)
C8 C9 1.407(7)
C8 C13 1.426(6)
C9 C10 1.378(6)
C9 C14 1.535(6)
C10 C11 1.385(6)
C10 H10 0.9500
C11 C12 1.376(7)
C11 C17 1.514(7)
C12 C13 1.366(6)
C12 H12 0.9500
C13 C20 1.491(7)
C14 C16 1.530(6)
C14 C15 1.531(8)
C14 H14 1.0000
C15 H15A 0.9800
C15 H15B 0.9800
C15 H15C 0.9800
C16 H16A 0.9800
C16 H16B 0.9800
C16 H16C 0.9800
C17 C18 1.495(8)
C17 C19 1.504(7)
C17 H17 1.0000
C18 H18A 0.9800
C18 H18B 0.9800
C18 H18C 0.9800
C19 H19A 0.9800
C19 H19B 0.9800
C19 H19C 0.9800
C20 C22 1.515(8)
C20 C21 1.522(7)
C20 H20 1.0000
C21 H21A 0.9800
C21 H21B 0.9800
C21 H21C 0.9800
C22 H22A 0.9800
C22 H22B 0.9800
C22 H22C 0.9800
C23 C28 1.519(7)
C23 C24 1.527(6)
C23 C29 1.535(6)
C24 C25 1.536(8)
C24 H24A 0.9900
C24 H24B 0.9900
C25 C31 1.519(6)
C25 C26 1.537(7)
C25 H25 1.0000
C26 C27 1.526(7)
C26 H26A 0.9900
C26 H26B 0.9900
C27 C32 1.520(7)
C27 C28 1.537(8)
C27 H27 1.0000
C28 H28A 0.9900
C28 H28B 0.9900
C29 C30 1.528(8)
C29 H29A 0.9900
C29 H29B 0.9900
C30 C32 1.520(8)
C30 C31 1.531(6)
C30 H30 1.0000
C31 H31A 0.9900
C31 H31B 0.9900
C32 H32A 0.9900
C32 H32B 0.9900

loop_
_geom_torsion_atom_site_label_1
_geom_torsion_atom_site_label_2
_geom_torsion_atom_site_label_3
_geom_torsion_atom_site_label_4
_geom_torsion
C2 N2 C1 N1 -2.8(5)
C23 N2 C1 N1 177.5(4)
C2 N2 C1 Au1 169.1(4)
C23 N2 C1 Au1 -10.6(7)
C7 N1 C1 N2 -175.3(4)
C3 N1 C1 N2 2.9(5)
C7 N1 C1 Au1 12.4(7)
C3 N1 C1 Au1 -169.4(3)
C1 N2 C2 C3 1.7(6)
C23 N2 C2 C3 -178.7(4)
N2 C2 C3 C4 -179.1(6)
N2 C2 C3 N1 0.3(5)
C1 N1 C3 C2 -2.0(5)
C7 N1 C3 C2 176.3(4)
C1 N1 C3 C4 177.4(4)
C7 N1 C3 C4 -4.2(7)
C2 C3 C4 C5 -178.7(6)
N1 C3 C4 C5 2.0(7)
C3 C4 C5 C6 -0.2(7)
C4 C5 C6 C7 0.5(8)
C5 C6 C7 N1 -2.6(7)
C5 C6 C7 C8 176.1(4)
C1 N1 C7 C6 -177.6(5)
C3 N1 C7 C6 4.4(6)
C1 N1 C7 C8 3.6(7)
C3 N1 C7 C8 -174.4(4)
C6 C7 C8 C9 -101.8(7)
N1 C7 C8 C9 76.9(6)
C6 C7 C8 C13 76.6(7)
N1 C7 C8 C13 -104.7(6)
C13 C8 C9 C10 0.5(8)
C7 C8 C9 C10 178.8(5)
C13 C8 C9 C14 -177.5(5)
C7 C8 C9 C14 0.9(8)
C8 C9 C10 C11 0.4(9)
C14 C9 C10 C11 178.4(5)
C9 C10 C11 C12 -1.2(8)
C9 C10 C11 C17 -179.6(5)
C10 C11 C12 C13 1.1(8)
C17 C11 C12 C13 179.5(5)
C11 C12 C13 C8 -0.3(8)
C11 C12 C13 C20 -179.3(5)
C9 C8 C13 C12 -0.5(8)
C7 C8 C13 C12 -178.9(5)
C9 C8 C13 C20 178.5(5)
C7 C8 C13 C20 0.1(8)
C10 C9 C14 C16 -57.9(7)
C8 C9 C14 C16 120.0(6)
C10 C9 C14 C15 64.3(7)
C8 C9 C14 C15 -117.8(6)
C12 C11 C17 C18 127.5(6)
C10 C11 C17 C18 -54.2(7)
C12 C11 C17 C19 -105.6(6)
C10 C11 C17 C19 72.7(7)
C12 C13 C20 C22 60.2(7)
C8 C13 C20 C22 -118.8(6)
C12 C13 C20 C21 -63.9(7)
C8 C13 C20 C21 117.1(6)
C1 N2 C23 C28 -53.3(6)
C2 N2 C23 C28 127.1(5)
C1 N2 C23 C24 -173.6(4)
C2 N2 C23 C24 6.8(6)
C1 N2 C23 C29 67.4(6)
C2 N2 C23 C29 -112.2(5)
N2 C23 C24 C25 -179.0(4)
C28 C23 C24 C25 61.0(6)
C29 C23 C24 C25 -60.6(6)
C23 C24 C25 C31 60.1(6)
C23 C24 C25 C26 -59.5(5)
C31 C25 C26 C27 -61.1(6)
C24 C25 C26 C27 58.6(6)
C25 C26 C27 C32 60.4(6)
C25 C26 C27 C28 -59.7(6)
N2 C23 C28 C27 178.2(4)
C24 C23 C28 C27 -61.0(6)
C29 C23 C28 C27 59.3(5)
C32 C27 C28 C23 -59.1(5)
C26 C27 C28 C23 60.9(5)
N2 C23 C29 C30 -179.4(4)
C28 C23 C29 C30 -59.8(5)
C24 C23 C29 C30 60.8(6)
C23 C29 C30 C32 59.2(5)
C23 C29 C30 C31 -60.5(5)
C24 C25 C31 C30 -59.6(6)
C26 C25 C31 C30 60.3(6)
C32 C30 C31 C25 -59.0(6)
C29 C30 C31 C25 60.2(6)
C29 C30 C32 C27 -60.9(6)
C31 C30 C32 C27 58.8(6)
C26 C27 C32 C30 -59.8(6)
C28 C27 C32 C30 60.9(6)
